data_1503714
loop_
_publ_author_name
'Ogasawara, Masamichi'
'Okada, Atsushi'
'Nakajima, Kiyohiko'
'Takahashi, Tamotsu'

_publ_section_title
;
 Palladium-catalyzed synthesis of endocyclic allenes and their application
 in stereoselective [2 + 2]cycloaddition with ketenes.
;
_journal_issue 1
_journal_name_full 'Organic letters'
_journal_page_first 177
_journal_page_last 180
_journal_paper_doi 10.1021/ol802280c
_journal_volume 11
_journal_year 2009
_chemical_formula_moiety 'C30 H44 O8 '
_chemical_formula_sum 'C30 H44 O8'
_chemical_formula_weight 532.67
_space_group_IT_number 2
_symmetry_cell_setting triclinic
_symmetry_Int_Tables_number 2
_symmetry_space_group_name_Hall '-P 1'
_symmetry_space_group_name_H-M 'P -1'
_cell_angle_alpha 107.144(9)
_cell_angle_beta 114.059(8)
_cell_angle_gamma 71.183(8)
_cell_formula_units_Z 2
_cell_length_a 11.1848(11)
_cell_length_b 15.5317(17)
_cell_length_c 9.8946(12)
_cell_measurement_reflns_used 25
_cell_measurement_temperature 298.1
_cell_measurement_theta_max 30.0
_cell_measurement_theta_min 25.3
_cell_volume 1458.9(3)
_computing_cell_refinement WinAFC
_computing_data_collection WinAFC
_computing_data_reduction CrystalStructure
_computing_publication_material 'CrystalStructure 3.7.0'
_computing_structure_refinement CRYSTALS
_computing_structure_solution SIR92
_diffrn_measured_fraction_theta_full 0.935
_diffrn_measured_fraction_theta_max 0.935
_diffrn_measurement_device_type 'Rigaku AFC7S'
_diffrn_measurement_method \w-2\q
_diffrn_radiation_type 'Cu K\a'
_diffrn_radiation_wavelength 1.54178
_diffrn_reflns_av_R_equivalents 0.013
_diffrn_reflns_limit_h_max 12
_diffrn_reflns_limit_h_min -13
_diffrn_reflns_limit_k_max 6
_diffrn_reflns_limit_k_min -18
_diffrn_reflns_limit_l_max 11
_diffrn_reflns_limit_l_min -11
_diffrn_reflns_number 5597
_diffrn_reflns_theta_full 69.99
_diffrn_reflns_theta_max 69.99
_diffrn_standards_decay_% 0.00
_diffrn_standards_interval_count 0
_diffrn_standards_number 3
_exptl_absorpt_coefficient_mu 0.709
_exptl_absorpt_correction_T_max 0.868
_exptl_absorpt_correction_T_min 0.739
_exptl_absorpt_correction_type psi-scan
_exptl_absorpt_process_details '(North, Phillips & Mathews, 1968)'
_exptl_crystal_colour colorless
_exptl_crystal_density_diffrn 1.212
_exptl_crystal_density_method 'not measured'
_exptl_crystal_description prismatic
_exptl_crystal_F_000 576.00
_exptl_crystal_size_max 0.40
_exptl_crystal_size_mid 0.40
_exptl_crystal_size_min 0.20
_refine_diff_density_max 0.24
_refine_diff_density_min -0.15
_refine_ls_extinction_coef 1184(58)
_refine_ls_extinction_method 'Larson (1970) Crystallographic Computing eq. 22'
_refine_ls_goodness_of_fit_ref 1.355
_refine_ls_hydrogen_treatment refall
_refine_ls_number_parameters 406
_refine_ls_number_reflns 4731
_refine_ls_R_factor_gt 0.0418
_refine_ls_shift/su_max 0.0005
_refine_ls_structure_factor_coef F
_refine_ls_weighting_details 'w = 1/[0.0030Fo^2^ + 1.0000\s(Fo^2^) + 0.5000]'
_refine_ls_weighting_scheme calc
_refine_ls_wR_factor_ref 0.0827
_reflns_number_gt 4730
_reflns_number_total 5163
_reflns_threshold_expression F^2^>2.0\s(F^2^)
_cod_data_source_file ol802280c_si_002.cif
_cod_data_source_block '_tt43'
_cod_original_formula_sum 'C30 H44 O8 '
_cod_database_code 1503714

loop_
_symmetry_equiv_pos_site_id
_symmetry_equiv_pos_as_xyz
1 +X,+Y,+Z
2 -X,-Y,-Z

loop_
_atom_site_label
_atom_site_type_symbol
_atom_site_fract_x
_atom_site_fract_y
_atom_site_fract_z
_atom_site_U_iso_or_equiv
_atom_site_adp_type
_atom_site_occupancy
_atom_site_symmetry_multiplicity
_atom_site_calc_flag
_atom_site_refinement_flags
O(1) O 0.44656(14) 0.37608(10) 0.79629(14) 0.0724(4) Uani 1.00 1 d .
O(2) O 0.54724(12) 0.44535(8) 0.71816(12) 0.0577(3) Uani 1.00 1 d .
O(3) O 0.67951(11) 0.26273(10) 0.46862(13) 0.0665(3) Uani 1.00 1 d .
O(4) O 0.72675(12) 0.25071(10) 0.70484(14) 0.0686(3) Uani 1.00 1 d .
O(5) O 0.16010(13) 0.12919(10) -0.27454(13) 0.0785(3) Uani 1.00 1 d .
O(6) O 0.32737(10) 0.01977(6) -0.16333(11) 0.0483(2) Uani 1.00 1 d .
O(7) O 0.49582(13) 0.13135(10) -0.14130(16) 0.0714(4) Uani 1.00 1 d .
O(8) O 0.52537(11) 0.22506(9) 0.08316(13) 0.0607(3) Uani 1.00 1 d .
C(1) C 0.16990(12) 0.32472(9) 0.31266(13) 0.0362(3) Uani 1.00 1 d .
C(2) C 0.26098(12) 0.37579(9) 0.39590(13) 0.0377(3) Uani 1.00 1 d .
C(3) C 0.20940(14) 0.47464(9) 0.46572(16) 0.0467(3) Uani 1.00 1 d .
C(4) C 0.16667(17) 0.54364(10) 0.36166(19) 0.0552(4) Uani 1.00 1 d .
C(5) C 0.06268(18) 0.52065(11) 0.20650(18) 0.0560(4) Uani 1.00 1 d .
C(6) C -0.06739(17) 0.50692(12) 0.2047(2) 0.0591(4) Uani 1.00 1 d .
C(7) C -0.07581(14) 0.40668(12) 0.1759(2) 0.0552(4) Uani 1.00 1 d .
C(8) C 0.02092(12) 0.35001(9) 0.29624(14) 0.0421(3) Uani 1.00 1 d .
C(9) C 0.15840(12) 0.22909(9) 0.22696(13) 0.0363(3) Uani 1.00 1 d .
C(10) C 0.21570(12) 0.15622(9) 0.14260(13) 0.0378(3) Uani 1.00 1 d .
C(11) C 0.15183(14) 0.07392(10) 0.07447(17) 0.0485(3) Uani 1.00 1 d .
C(12) C 0.20613(18) 0.00390(11) 0.1779(2) 0.0589(4) Uani 1.00 1 d .
C(13) C 0.19179(17) 0.04244(11) 0.3325(2) 0.0566(4) Uani 1.00 1 d .
C(14) C 0.05119(17) 0.09570(12) 0.33534(19) 0.0544(4) Uani 1.00 1 d .
C(15) C 0.02688(14) 0.20139(11) 0.36820(18) 0.0492(4) Uani 1.00 1 d .
C(16) C 0.02320(12) 0.24462(10) 0.24602(14) 0.0413(3) Uani 1.00 1 d .
C(17) C 0.40947(12) 0.34656(9) 0.42250(13) 0.0387(3) Uani 1.00 1 d .
C(18) C 0.49746(12) 0.30398(9) 0.56642(13) 0.0409(3) Uani 1.00 1 d .
C(19) C 0.45325(16) 0.21995(11) 0.56509(19) 0.0550(4) Uani 1.00 1 d .
C(20) C 0.49288(13) 0.37745(10) 0.70801(14) 0.0462(3) Uani 1.00 1 d .
C(21) C 0.5509(2) 0.51944(16) 0.8472(2) 0.0842(7) Uani 1.00 1 d .
C(22) C 0.64361(13) 0.27146(9) 0.57098(16) 0.0459(3) Uani 1.00 1 d .
C(23) C 0.86723(18) 0.21434(14) 0.7219(2) 0.0768(6) Uani 1.00 1 d .
C(24) C 0.34387(12) 0.14673(9) 0.11701(13) 0.0369(3) Uani 1.00 1 d .
C(25) C 0.32211(12) 0.17504(9) -0.03169(14) 0.0395(3) Uani 1.00 1 d .
C(26) C 0.23486(16) 0.27379(10) -0.04251(19) 0.0523(4) Uani 1.00 1 d .
C(27) C 0.25886(13) 0.10711(10) -0.17134(14) 0.0444(3) Uani 1.00 1 d .
C(28) C 0.28545(19) -0.04887(12) -0.29572(19) 0.0615(4) Uani 1.00 1 d .
C(29) C 0.45745(13) 0.17216(10) -0.03814(16) 0.0447(3) Uani 1.00 1 d .
C(30) C 0.65146(18) 0.23247(17) 0.0842(2) 0.0725(6) Uani 1.00 1 d .
H(1) H 0.1338 0.4770 0.4885 0.053 Uiso 1.00 1 c R
H(2) H 0.2787 0.4926 0.5560 0.053 Uiso 1.00 1 c R
H(3) H 0.1294 0.6029 0.4096 0.066 Uiso 1.00 1 c R
H(4) H 0.2450 0.5461 0.3483 0.067 Uiso 1.00 1 c R
H(5) H 0.0399 0.5690 0.1543 0.068 Uiso 1.00 1 c R
H(6) H 0.1037 0.4643 0.1543 0.068 Uiso 1.00 1 c R
H(7) H -0.0754 0.5359 0.3014 0.068 Uiso 1.00 1 c R
H(8) H -0.1414 0.5368 0.1301 0.068 Uiso 1.00 1 c R
H(9) H -0.1649 0.4074 0.1632 0.064 Uiso 1.00 1 c R
H(10) H -0.0591 0.3768 0.0844 0.063 Uiso 1.00 1 c R
H(11) H 0.0073 0.3754 0.3901 0.050 Uiso 1.00 1 c R
H(12) H 0.0575 0.0960 0.0544 0.058 Uiso 1.00 1 c R
H(13) H 0.1679 0.0441 -0.0170 0.058 Uiso 1.00 1 c R
H(14) H 0.1593 -0.0441 0.1302 0.072 Uiso 1.00 1 c R
H(15) H 0.2992 -0.0208 0.1926 0.072 Uiso 1.00 1 c R
H(16) H 0.2208 -0.0075 0.3839 0.068 Uiso 1.00 1 c R
H(17) H 0.2504 0.0839 0.3861 0.068 Uiso 1.00 1 c R
H(18) H -0.0121 0.0779 0.2394 0.069 Uiso 1.00 1 c R
H(19) H 0.0365 0.0782 0.4104 0.069 Uiso 1.00 1 c R
H(20) H -0.0564 0.2261 0.3843 0.061 Uiso 1.00 1 c R
H(21) H 0.0977 0.2179 0.4579 0.061 Uiso 1.00 1 c R
H(22) H -0.0462 0.2315 0.1528 0.049 Uiso 1.00 1 c R
H(23) H 0.4230 0.3016 0.3379 0.046 Uiso 1.00 1 c R
H(24) H 0.4393 0.3993 0.4314 0.045 Uiso 1.00 1 c R
H(25) H 0.3868 0.2393 0.6108 0.055 Uiso 0.50 1 c R
H(26) H 0.5291 0.1783 0.6190 0.072 Uiso 0.50 1 c R
H(27) H 0.4173 0.1894 0.4637 0.058 Uiso 0.50 1 c R
H(28) H 0.4707 0.5663 0.8229 0.121 Uiso 0.50 1 c R
H(29) H 0.6264 0.5446 0.8731 0.098 Uiso 0.50 1 c R
H(30) H 0.5587 0.4959 0.9290 0.063 Uiso 0.50 1 c R
H(31) H 0.8856 0.1486 0.6949 0.068 Uiso 0.50 1 c R
H(32) H 0.9210 0.2316 0.8246 0.173 Uiso 0.50 1 c R
H(33) H 0.8875 0.2389 0.6594 0.081 Uiso 0.50 1 c R
H(34) H 0.3955 0.1849 0.1993 0.042 Uiso 1.00 1 c R
H(35) H 0.3927 0.0838 0.1140 0.042 Uiso 1.00 1 c R
H(36) H 0.1427 0.2717 -0.0919 0.040 Uiso 0.50 1 c R
H(37) H 0.2601 0.3002 -0.0998 0.048 Uiso 0.50 1 c R
H(38) H 0.2477 0.3106 0.0551 0.046 Uiso 0.50 1 c R
H(39) H 0.2180 -0.0708 -0.2894 0.088 Uiso 0.50 1 c R
H(40) H 0.3598 -0.0986 -0.3023 0.086 Uiso 0.50 1 c R
H(41) H 0.2489 -0.0213 -0.3825 0.092 Uiso 0.50 1 c R
H(42) H 0.7218 0.1845 0.1285 0.079 Uiso 0.50 1 c R
H(43) H 0.6684 0.2908 0.1395 0.229 Uiso 0.50 1 c R
H(44) H 0.6464 0.2259 -0.0171 0.094 Uiso 0.50 1 c R
H(45) H 0.3500 0.2310 0.5390 0.029 Uiso 0.50 1 c R
H(46) H 0.5030 0.2030 0.6800 0.029 Uiso 0.50 1 c R
H(47) H 0.4810 0.1610 0.4710 0.050 Uiso 0.50 1 c R
H(48) H 0.4560 0.5370 0.8610 0.086 Uiso 0.50 1 c R
H(49) H 0.5650 0.5820 0.8090 0.082 Uiso 0.50 1 c R
H(50) H 0.6450 0.4880 0.9440 0.111 Uiso 0.50 1 c R
H(51) H 0.8670 0.1690 0.6230 0.117 Uiso 0.50 1 c R
H(52) H 0.9040 0.1740 0.8170 0.118 Uiso 0.50 1 c R
H(53) H 0.9090 0.2650 0.7430 0.045 Uiso 0.50 1 c R
H(54) H 0.1520 0.2770 -0.0280 0.025 Uiso 0.50 1 c R
H(55) H 0.2020 0.2870 -0.1600 0.054 Uiso 0.50 1 c R
H(56) H 0.2910 0.3270 0.0240 0.054 Uiso 0.50 1 c R
H(57) H 0.1890 -0.0320 -0.3470 0.046 Uiso 0.50 1 c R
H(58) H 0.3320 -0.1150 -0.2520 0.047 Uiso 0.50 1 c R
H(59) H 0.3360 -0.0400 -0.3650 0.041 Uiso 0.50 1 c R
H(60) H 0.7030 0.1620 0.0290 0.069 Uiso 0.50 1 c R
H(61) H 0.6990 0.2580 0.1920 0.051 Uiso 0.50 1 c R
H(62) H 0.6360 0.2840 0.0230 0.069 Uiso 0.50 1 c R

loop_
_atom_site_aniso_label
_atom_site_aniso_U_11
_atom_site_aniso_U_22
_atom_site_aniso_U_33
_atom_site_aniso_U_12
_atom_site_aniso_U_13
_atom_site_aniso_U_23
O(1) 0.0918(9) 0.0836(9) 0.0565(7) -0.0282(7) 0.0414(6) 0.0024(5)
O(2) 0.0692(7) 0.0589(6) 0.0453(5) -0.0310(5) 0.0233(5) -0.0127(4)
O(3) 0.0465(6) 0.0862(8) 0.0566(6) -0.0103(5) 0.0221(5) -0.0013(5)
O(4) 0.0414(6) 0.0875(9) 0.0667(7) -0.0078(5) 0.0048(5) 0.0284(6)
O(5) 0.0627(7) 0.0752(8) 0.0520(7) 0.0057(6) -0.0043(5) 0.0063(5)
O(6) 0.0529(5) 0.0441(5) 0.0374(5) -0.0073(4) 0.0119(4) 0.0023(4)
O(7) 0.0743(8) 0.0782(8) 0.0763(8) -0.0182(6) 0.0512(7) -0.0020(6)
O(8) 0.0450(5) 0.0789(8) 0.0622(6) -0.0229(5) 0.0218(5) 0.0047(5)
C(1) 0.0344(6) 0.0379(6) 0.0341(5) -0.0039(4) 0.0146(4) 0.0047(4)
C(2) 0.0409(6) 0.0382(6) 0.0318(5) -0.0075(5) 0.0141(5) 0.0032(4)
C(3) 0.0498(7) 0.0420(7) 0.0415(7) -0.0077(5) 0.0188(5) -0.0027(5)
C(4) 0.0625(9) 0.0402(7) 0.0637(9) -0.0090(6) 0.0283(7) 0.0047(6)
C(5) 0.0653(9) 0.0484(8) 0.0561(8) -0.0038(6) 0.0251(7) 0.0170(6)
C(6) 0.0512(8) 0.0534(8) 0.0647(9) 0.0057(6) 0.0187(7) 0.0215(7)
C(7) 0.0379(7) 0.0577(8) 0.0632(9) -0.0027(6) 0.0134(6) 0.0171(7)
C(8) 0.0355(6) 0.0444(7) 0.0449(7) -0.0033(5) 0.0191(5) 0.0056(5)
C(9) 0.0306(5) 0.0416(6) 0.0345(5) -0.0088(4) 0.0109(4) 0.0044(4)
C(10) 0.0346(6) 0.0410(6) 0.0346(6) -0.0105(5) 0.0113(4) 0.0019(4)
C(11) 0.0476(7) 0.0513(7) 0.0470(7) -0.0213(6) 0.0210(6) -0.0079(5)
C(12) 0.0622(9) 0.0429(7) 0.0754(10) -0.0167(6) 0.0322(8) -0.0008(7)
C(13) 0.0590(9) 0.0503(8) 0.0621(9) -0.0137(6) 0.0183(7) 0.0156(7)
C(14) 0.0582(8) 0.0595(9) 0.0563(8) -0.0223(7) 0.0241(7) 0.0101(6)
C(15) 0.0443(7) 0.0580(8) 0.0510(7) -0.0123(6) 0.0234(6) 0.0079(6)
C(16) 0.0316(6) 0.0485(7) 0.0421(6) -0.0087(5) 0.0142(5) 0.0046(5)
C(17) 0.0397(6) 0.0409(6) 0.0338(6) -0.0130(5) 0.0132(5) -0.0002(4)
C(18) 0.0382(6) 0.0426(7) 0.0380(6) -0.0132(5) 0.0094(5) 0.0033(5)
C(19) 0.0542(8) 0.0537(8) 0.0574(9) -0.0208(6) 0.0095(7) 0.0161(6)
C(20) 0.0446(7) 0.0552(8) 0.0355(6) -0.0132(5) 0.0125(5) 0.0042(5)
C(21) 0.1120(18) 0.0757(13) 0.0583(10) -0.0417(13) 0.0338(11) -0.0247(9)
C(22) 0.0406(7) 0.0404(7) 0.0474(7) -0.0122(5) 0.0100(5) -0.0008(5)
C(23) 0.0399(8) 0.0755(12) 0.0989(16) -0.0070(8) 0.0037(9) 0.0300(11)
C(24) 0.0325(6) 0.0392(6) 0.0338(5) -0.0068(4) 0.0119(4) 0.0006(4)
C(25) 0.0364(6) 0.0386(6) 0.0397(6) -0.0024(5) 0.0150(5) 0.0062(5)
C(26) 0.0492(8) 0.0419(7) 0.0622(9) 0.0027(6) 0.0230(6) 0.0139(6)
C(27) 0.0395(6) 0.0496(7) 0.0363(6) -0.0023(5) 0.0132(5) 0.0060(5)
C(28) 0.0691(10) 0.0559(9) 0.0470(8) -0.0180(8) 0.0180(7) -0.0089(6)
C(29) 0.0432(7) 0.0448(7) 0.0491(7) -0.0023(5) 0.0221(6) 0.0129(5)
C(30) 0.0463(9) 0.0963(15) 0.0852(13) -0.0243(9) 0.0228(8) 0.0230(11)

loop_
_atom_type_symbol
_atom_type_description
_atom_type_scat_dispersion_real
_atom_type_scat_dispersion_imag
_atom_type_scat_source
C C 0.018 0.009
;
International Tables for Crystallography
(1992, Vol. C, Tables 4.2.6.8 and 6.1.1.4)
;
H H 0.000 0.000
;
International Tables for Crystallography
(1992, Vol. C, Table 6.1.1.4)
;
O O 0.049 0.032
;
International Tables for Crystallography
(1992, Vol. C, Tables 4.2.6.8 and 6.1.1.4)
;

loop_
_geom_angle_atom_site_label_1
_geom_angle_atom_site_label_2
_geom_angle_atom_site_label_3
_geom_angle
C(20) O(2) C(21) 116.36(18)
C(22) O(4) C(23) 116.48(18)
C(27) O(6) C(28) 116.31(10)
C(29) O(8) C(30) 115.97(15)
C(2) C(1) C(8) 127.35(11)
C(2) C(1) C(9) 141.79(11)
C(8) C(1) C(9) 90.17(10)
C(1) C(2) C(3) 117.20(12)
C(1) C(2) C(17) 126.74(11)
C(3) C(2) C(17) 116.00(11)
C(2) C(3) C(4) 113.14(13)
C(3) C(4) C(5) 115.19(14)
C(4) C(5) C(6) 116.07(17)
C(5) C(6) C(7) 115.80(13)
C(6) C(7) C(8) 117.07(12)
C(1) C(8) C(7) 116.22(15)
C(1) C(8) C(16) 88.12(9)
C(7) C(8) C(16) 113.62(10)
C(1) C(9) C(10) 141.81(15)
C(1) C(9) C(16) 90.52(10)
C(10) C(9) C(16) 127.05(12)
C(9) C(10) C(11) 117.66(14)
C(9) C(10) C(24) 125.51(12)
C(11) C(10) C(24) 116.72(11)
C(10) C(11) C(12) 113.01(11)
C(11) C(12) C(13) 115.19(12)
C(12) C(13) C(14) 116.74(13)
C(13) C(14) C(15) 115.49(17)
C(14) C(15) C(16) 116.17(14)
C(8) C(16) C(9) 87.81(11)
C(8) C(16) C(15) 113.58(11)
C(9) C(16) C(15) 116.03(10)
C(2) C(17) C(18) 114.82(14)
C(17) C(18) C(19) 111.80(10)
C(17) C(18) C(20) 110.23(10)
C(17) C(18) C(22) 108.35(13)
C(19) C(18) C(20) 110.38(14)
C(19) C(18) C(22) 107.95(11)
C(20) C(18) C(22) 108.02(10)
O(1) C(20) O(2) 124.19(13)
O(1) C(20) C(18) 125.71(16)
O(2) C(20) C(18) 110.10(14)
O(3) C(22) O(4) 123.76(14)
O(3) C(22) C(18) 125.49(11)
O(4) C(22) C(18) 110.72(15)
C(10) C(24) C(25) 114.50(9)
C(24) C(25) C(26) 111.87(12)
C(24) C(25) C(27) 111.68(13)
C(24) C(25) C(29) 109.98(10)
C(26) C(25) C(27) 109.52(9)
C(26) C(25) C(29) 107.56(14)
C(27) C(25) C(29) 105.98(11)
O(5) C(27) O(6) 123.87(12)
O(5) C(27) C(25) 124.44(13)
O(6) C(27) C(25) 111.69(9)
O(7) C(29) O(8) 123.77(17)
O(7) C(29) C(25) 124.87(13)
O(8) C(29) C(25) 111.28(13)
C(2) C(3) H(1) 108.5
C(2) C(3) H(2) 108.7
C(4) C(3) H(1) 108.4
C(4) C(3) H(2) 108.6
H(1) C(3) H(2) 109.6
C(3) C(4) H(3) 108.3
C(3) C(4) H(4) 108.0
C(5) C(4) H(3) 107.6
C(5) C(4) H(4) 108.3
H(3) C(4) H(4) 109.4
C(4) C(5) H(5) 108.2
C(4) C(5) H(6) 107.5
C(6) C(5) H(5) 108.2
C(6) C(5) H(6) 107.3
H(5) C(5) H(6) 109.5
C(5) C(6) H(7) 107.6
C(5) C(6) H(8) 108.8
C(7) C(6) H(7) 107.1
C(7) C(6) H(8) 108.4
H(7) C(6) H(8) 108.9
C(6) C(7) H(9) 107.5
C(6) C(7) H(10) 106.6
C(8) C(7) H(9) 108.1
C(8) C(7) H(10) 108.0
H(9) C(7) H(10) 109.5
C(1) C(8) H(11) 112.5
C(7) C(8) H(11) 112.0
C(16) C(8) H(11) 112.3
C(10) C(11) H(12) 108.3
C(10) C(11) H(13) 108.7
C(12) C(11) H(12) 108.3
C(12) C(11) H(13) 108.9
H(12) C(11) H(13) 109.5
C(11) C(12) H(14) 108.4
C(11) C(12) H(15) 108.1
C(13) C(12) H(14) 107.4
C(13) C(12) H(15) 107.9
H(14) C(12) H(15) 109.7
C(12) C(13) H(16) 108.3
C(12) C(13) H(17) 107.1
C(14) C(13) H(16) 108.2
C(14) C(13) H(17) 107.4
H(16) C(13) H(17) 109.0
C(13) C(14) H(18) 107.7
C(13) C(14) H(19) 107.9
C(15) C(14) H(18) 107.9
C(15) C(14) H(19) 108.2
H(18) C(14) H(19) 109.5
C(14) C(15) H(20) 107.5
C(14) C(15) H(21) 107.2
C(16) C(15) H(20) 108.3
C(16) C(15) H(21) 107.8
H(20) C(15) H(21) 109.7
C(8) C(16) H(22) 112.1
C(9) C(16) H(22) 112.5
C(15) C(16) H(22) 112.6
C(2) C(17) H(23) 108.1
C(2) C(17) H(24) 108.3
C(18) C(17) H(23) 108.0
C(18) C(17) H(24) 107.9
H(23) C(17) H(24) 109.6
C(18) C(19) H(25) 110.01(13)
C(18) C(19) H(26) 109.18(15)
C(18) C(19) H(27) 109.37(18)
C(18) C(19) H(45) 114.12(12)
C(18) C(19) H(46) 108.10(11)
C(18) C(19) H(47) 107.02(17)
H(25) C(19) H(26) 109.6(2)
H(25) C(19) H(27) 109.46(16)
H(25) C(19) H(45) 38.25(7)
H(25) C(19) H(46) 72.61(14)
H(25) C(19) H(47) 137.53(18)
H(26) C(19) H(27) 109.19(14)
H(26) C(19) H(45) 133.1(2)
H(26) C(19) H(46) 40.44(6)
H(26) C(19) H(47) 76.14(10)
H(27) C(19) H(45) 72.61(10)
H(27) C(19) H(46) 138.65(18)
H(27) C(19) H(47) 36.64(5)
H(45) C(19) H(46) 106.86(19)
H(45) C(19) H(47) 106.57(12)
H(46) C(19) H(47) 114.36(12)
O(2) C(21) H(28) 109.21(17)
O(2) C(21) H(29) 109.2(2)
O(2) C(21) H(30) 109.2(2)
O(2) C(21) H(48) 107.3(2)
O(2) C(21) H(49) 103.2(2)
O(2) C(21) H(50) 103.05(15)
H(28) C(21) H(29) 109.4(2)
H(28) C(21) H(30) 110.1(3)
H(28) C(21) H(48) 43.91(12)
H(28) C(21) H(49) 67.55(16)
H(28) C(21) H(50) 146.3(2)
H(29) C(21) H(30) 109.7(2)
H(29) C(21) H(48) 140.9(2)
H(29) C(21) H(49) 47.37(14)
H(29) C(21) H(50) 67.46(14)
H(30) C(21) H(48) 69.8(2)
H(30) C(21) H(49) 145.8(2)
H(30) C(21) H(50) 47.86(9)
H(48) C(21) H(49) 110.59(18)
H(48) C(21) H(50) 116.7(2)
H(49) C(21) H(50) 114.5(2)
O(4) C(23) H(31) 109.7(2)
O(4) C(23) H(32) 109.3(2)
O(4) C(23) H(33) 109.18(18)
O(4) C(23) H(51) 104.56(14)
O(4) C(23) H(52) 101.3(2)
O(4) C(23) H(53) 109.53(17)
H(31) C(23) H(32) 108.9(2)
H(31) C(23) H(33) 110.0(2)
H(31) C(23) H(51) 46.82(9)
H(31) C(23) H(52) 62.94(15)
H(31) C(23) H(53) 140.0(2)
H(32) C(23) H(33) 109.7(2)
H(32) C(23) H(51) 144.23(19)
H(32) C(23) H(52) 52.76(13)
H(32) C(23) H(53) 64.41(12)
H(33) C(23) H(51) 68.36(18)
H(33) C(23) H(52) 149.04(19)
H(33) C(23) H(53) 48.14(14)
H(51) C(23) H(52) 109.64(19)
H(51) C(23) H(53) 114.4(2)
H(52) C(23) H(53) 116.05(18)
C(10) C(24) H(34) 108.1
C(10) C(24) H(35) 108.5
C(25) C(24) H(34) 108.2
C(25) C(24) H(35) 108.0
H(34) C(24) H(35) 109.4
C(25) C(26) H(36) 109.56(14)
C(25) C(26) H(37) 109.13(15)
C(25) C(26) H(38) 109.96(13)
C(25) C(26) H(54) 107.21(16)
C(25) C(26) H(55) 110.42(12)
C(25) C(26) H(56) 112.93(11)
H(36) C(26) H(37) 108.96(15)
H(36) C(26) H(38) 109.76(18)
H(36) C(26) H(54) 35.08(6)
H(36) C(26) H(55) 71.93(9)
H(36) C(26) H(56) 136.38(14)
H(37) C(26) H(38) 109.44(16)
H(37) C(26) H(54) 136.77(15)
H(37) C(26) H(55) 39.32(7)
H(37) C(26) H(56) 65.62(12)
H(38) C(26) H(54) 78.55(15)
H(38) C(26) H(55) 135.91(16)
H(38) C(26) H(56) 45.66(6)
H(54) C(26) H(55) 105.38(12)
H(54) C(26) H(56) 118.95(15)
H(55) C(26) H(56) 101.41(16)
O(6) C(28) H(39) 108.87(17)
O(6) C(28) H(40) 109.90(14)
O(6) C(28) H(41) 109.14(16)
O(6) C(28) H(57) 110.61(14)
O(6) C(28) H(58) 102.97(12)
O(6) C(28) H(59) 100.08(16)
H(39) C(28) H(40) 109.85(19)
H(39) C(28) H(41) 109.22(16)
H(39) C(28) H(57) 52.37(11)
H(39) C(28) H(58) 70.26(14)
H(39) C(28) H(59) 149.38(16)
H(40) C(28) H(41) 109.8(2)
H(40) C(28) H(57) 139.32(17)
H(40) C(28) H(58) 45.53(7)
H(40) C(28) H(59) 67.65(14)
H(41) C(28) H(57) 59.11(9)
H(41) C(28) H(58) 145.64(17)
H(41) C(28) H(59) 49.79(11)
H(57) C(28) H(58) 119.8(2)
H(57) C(28) H(59) 108.27(16)
H(58) C(28) H(59) 113.16(15)
O(8) C(30) H(42) 109.1(2)
O(8) C(30) H(43) 109.65(18)
O(8) C(30) H(44) 109.44(15)
O(8) C(30) H(60) 108.85(19)
O(8) C(30) H(61) 104.1(2)
O(8) C(30) H(62) 111.44(14)
H(42) C(30) H(43) 110.11(17)
H(42) C(30) H(44) 109.0(2)
H(42) C(30) H(60) 49.66(9)
H(42) C(30) H(61) 70.97(13)
H(42) C(30) H(62) 138.8(2)
H(43) C(30) H(44) 109.5(3)
H(43) C(30) H(60) 141.0(2)
H(43) C(30) H(61) 44.50(9)
H(43) C(30) H(62) 61.83(17)
H(44) C(30) H(60) 62.41(13)
H(44) C(30) H(61) 143.9(3)
H(44) C(30) H(62) 49.97(14)
H(60) C(30) H(61) 118.40(16)
H(60) C(30) H(62) 108.8(2)
H(61) C(30) H(62) 105.1(2)
C(19) H(25) H(45) 78.67(8)
C(19) H(26) H(46) 81.83(11)
C(19) H(27) H(47) 88.39(9)
C(21) H(28) H(48) 76.1(2)
C(26) H(36) H(54) 75.02(12)
C(26) H(37) H(55) 83.45(8)
C(30) H(43) H(61) 71.91(15)
C(19) H(45) H(25) 63.08(9)
C(19) H(46) H(26) 57.73(8)
C(19) H(47) H(27) 54.98(6)
C(21) H(48) H(28) 59.98(14)
C(26) H(54) H(36) 69.90(9)
C(26) H(55) H(37) 57.24(9)
C(30) H(61) H(43) 63.60(16)

loop_
_geom_bond_atom_site_label_1
_geom_bond_atom_site_label_2
_geom_bond_distance
O(1) C(20) 1.191(2)
O(2) C(20) 1.339(2)
O(2) C(21) 1.441(2)
O(3) C(22) 1.192(2)
O(4) C(22) 1.3330(18)
O(4) C(23) 1.444(2)
O(5) C(27) 1.1928(16)
O(6) C(27) 1.3330(16)
O(6) C(28) 1.4390(18)
O(7) C(29) 1.195(2)
O(8) C(29) 1.3306(17)
O(8) C(30) 1.447(2)
C(1) C(2) 1.3406(19)
C(1) C(8) 1.5336(19)
C(1) C(9) 1.4945(17)
C(2) C(3) 1.5151(17)
C(2) C(17) 1.5038(19)
C(3) C(4) 1.535(2)
C(4) C(5) 1.525(2)
C(5) C(6) 1.530(3)
C(6) C(7) 1.525(2)
C(7) C(8) 1.522(2)
C(8) C(16) 1.559(2)
C(9) C(10) 1.3415(17)
C(9) C(16) 1.533(2)
C(10) C(11) 1.512(2)
C(10) C(24) 1.509(2)
C(11) C(12) 1.524(2)
C(12) C(13) 1.523(2)
C(13) C(14) 1.530(2)
C(14) C(15) 1.531(2)
C(15) C(16) 1.528(2)
C(17) C(18) 1.5577(18)
C(18) C(19) 1.533(2)
C(18) C(20) 1.5316(17)
C(18) C(22) 1.533(2)
C(24) C(25) 1.561(2)
C(25) C(26) 1.5370(18)
C(25) C(27) 1.5323(17)
C(25) C(29) 1.527(2)
C(3) H(1) 0.948
C(3) H(2) 0.951
C(4) H(3) 0.949
C(4) H(4) 0.952
C(5) H(5) 0.946
C(5) H(6) 0.954
C(6) H(7) 0.956
C(6) H(8) 0.950
C(7) H(9) 0.949
C(7) H(10) 0.951
C(8) H(11) 0.949
C(11) H(12) 0.952
C(11) H(13) 0.947
C(12) H(14) 0.947
C(12) H(15) 0.950
C(13) H(16) 0.950
C(13) H(17) 0.956
C(14) H(18) 0.950
C(14) H(19) 0.949
C(15) H(20) 0.946
C(15) H(21) 0.951
C(16) H(22) 0.950
C(17) H(23) 0.949
C(17) H(24) 0.949
C(19) H(25) 0.947(2)
C(19) H(26) 0.9503(14)
C(19) H(27) 0.9523(15)
C(21) H(28) 0.948(2)
C(21) H(29) 0.954(3)
C(21) H(30) 0.945(2)
C(23) H(31) 0.951(2)
C(23) H(32) 0.955(2)
C(23) H(33) 0.943(3)
C(24) H(34) 0.949
C(24) H(35) 0.952
C(26) H(36) 0.9507(16)
C(26) H(37) 0.955(2)
C(26) H(38) 0.9458(15)
C(28) H(39) 0.952(2)
C(28) H(40) 0.9447(17)
C(28) H(41) 0.9515(19)
C(30) H(42) 0.949(2)
C(30) H(43) 0.944(2)
C(30) H(44) 0.956(2)

loop_
_geom_contact_atom_site_label_1
_geom_contact_atom_site_label_2
_geom_contact_distance
_geom_contact_site_symmetry_2
O(1) C(21) 3.413(2) 2_667
O(3) C(4) 3.582(2) 2_666
O(3) C(28) 3.236(2) 2_655
O(5) C(14) 3.471(2) 1_554
O(5) C(15) 3.597(2) 1_554
O(5) C(23) 3.101(2) 1_454
O(7) C(12) 3.417(2) 2_655
O(7) C(19) 3.371(2) 1_554
O(8) C(28) 3.524(2) 2_655
C(4) O(3) 3.582(2) 2_666
C(12) O(7) 3.417(2) 2_655
C(14) O(5) 3.471(2) 1_556
C(15) O(5) 3.597(2) 1_556
C(19) O(7) 3.371(2) 1_556
C(21) O(1) 3.413(2) 2_667
C(23) O(5) 3.101(2) 1_656
C(28) O(3) 3.236(2) 2_655
C(28) O(8) 3.524(2) 2_655
O(1) H(8) 3.532 2_566
O(1) H(28) 3.3997(13) 2_667
O(1) H(29) 3.4694(16) 2_667
O(1) H(30) 2.8660(13) 2_667
O(1) H(37) 3.293(2) 1_556
O(1) H(44) 3.1076(13) 1_556
O(1) H(45) 2.9447(12) .
O(1) H(46) 2.5735(13) .
O(1) H(48) 2.4165(15) .
O(1) H(48) 3.1219(12) 2_667
O(1) H(50) 2.9035(16) .
O(1) H(50) 3.1083(14) 2_667
O(1) H(62) 2.7619(13) 1_556
O(2) H(4) 2.710 2_666
O(2) H(24) 3.248 2_666
O(2) H(48) 2.0293(11) .
O(2) H(49) 2.0865(11) .
O(2) H(50) 2.0567(9) .
O(3) H(3) 3.110 2_666
O(3) H(4) 3.164 2_666
O(3) H(20) 3.223 1_655
O(3) H(39) 3.1115(12) 2_655
O(3) H(40) 2.6570(13) 2_655
O(3) H(41) 3.4877(14) 2_655
O(3) H(47) 3.1232(16) .
O(3) H(51) 2.3622(11) .
O(3) H(53) 2.8776(10) .
O(3) H(57) 3.4575(13) 2_655
O(3) H(58) 2.6347(12) 2_655
O(3) H(59) 3.3466(15) 2_655
O(3) H(61) 2.8110(15) .
O(4) H(4) 3.477 2_666
O(4) H(16) 3.524 2_656
O(4) H(44) 3.3749(17) 1_556
O(4) H(46) 2.7313(16) .
O(4) H(47) 3.1992(12) .
O(4) H(51) 1.9679(13) .
O(4) H(52) 2.0108(11) .
O(4) H(53) 1.9905(14) .
O(4) H(62) 3.5377(16) 1_556
O(5) H(19) 2.827 1_554
O(5) H(21) 3.069 1_554
O(5) H(31) 2.8824(16) 1_454
O(5) H(32) 3.0198(15) 1_454
O(5) H(33) 2.8822(13) 1_454
O(5) H(51) 2.9171(14) 1_454
O(5) H(52) 3.1571(17) 1_454
O(5) H(53) 2.9542(13) 1_454
O(5) H(54) 2.8238(12) .
O(5) H(55) 2.4864(15) .
O(5) H(57) 2.3441(14) .
O(5) H(59) 2.8795(13) .
O(6) H(35) 2.932 2_655
O(6) H(42) 3.5230(12) 2_655
O(6) H(57) 1.9981(8) .
O(6) H(58) 2.0096(10) .
O(6) H(59) 1.9647(10) .
O(7) H(15) 2.522 2_655
O(7) H(25) 2.9969(16) 1_554
O(7) H(26) 2.8653(19) 1_554
O(7) H(35) 3.220 2_655
O(7) H(45) 3.4804(16) 1_554
O(7) H(46) 2.3885(19) 1_554
O(7) H(55) 3.3647(13) .
O(7) H(56) 3.5765(13) .
O(7) H(59) 3.3981(14) .
O(7) H(60) 2.3432(13) .
O(7) H(61) 3.5858(12) .
O(7) H(62) 2.9614(15) .
O(8) H(28) 3.1064(13) 2_666
O(8) H(29) 3.4112(12) 2_666
O(8) H(39) 3.4371(11) 2_655
O(8) H(40) 2.9701(14) 2_655
O(8) H(49) 2.8602(12) 2_666
O(8) H(55) 3.4381(9) .
O(8) H(56) 2.5177(10) .
O(8) H(58) 2.4514(13) 2_655
O(8) H(60) 2.1206(13) .
O(8) H(61) 1.9503(12) .
O(8) H(62) 2.0919(17) .
C(1) H(45) 2.7467(12) .
C(1) H(54) 3.1660(14) .
C(2) H(45) 2.7086(14) .
C(2) H(47) 3.5230(12) .
C(3) H(7) 3.283 2_566
C(3) H(11) 3.249 2_566
C(4) H(11) 3.450 2_566
C(4) H(33) 3.2879(16) 2_666
C(4) H(53) 3.1780(17) 2_666
C(5) H(5) 3.281 2_565
C(5) H(6) 3.325 2_565
C(5) H(8) 3.577 2_565
C(5) H(36) 3.4953(15) 2_565
C(5) H(53) 3.3173(18) 2_666
C(5) H(55) 3.4490(15) 2_565
C(6) H(1) 3.331 2_566
C(6) H(5) 3.507 2_565
C(6) H(6) 3.554 2_565
C(6) H(37) 3.2469(16) 2_565
C(6) H(50) 3.2383(15) 1_454
C(6) H(55) 3.1450(17) 2_565
C(6) H(56) 3.5632(17) 2_565
C(7) H(1) 3.489 2_566
C(7) H(5) 3.588 2_565
C(7) H(50) 3.1518(14) 1_454
C(8) H(1) 3.374 2_566
C(9) H(45) 2.9527(11) .
C(9) H(47) 3.4508(10) .
C(9) H(54) 2.8014(16) .
C(10) H(45) 3.5532(11) .
C(10) H(47) 3.3922(10) .
C(10) H(54) 2.6268(15) .
C(11) H(14) 3.341 2_555
C(11) H(18) 3.428 2_555
C(11) H(52) 3.2229(13) 1_454
C(11) H(54) 3.5872(18) .
C(11) H(60) 3.5238(13) 2_655
C(12) H(12) 3.422 2_555
C(12) H(31) 3.553(2) 2_656
C(12) H(52) 3.389(2) 2_656
C(12) H(60) 2.9599(16) 2_655
C(13) H(31) 3.259(2) 2_656
C(13) H(41) 3.018(2) 1_556
C(13) H(45) 3.5708(17) .
C(13) H(52) 3.5688(17) 2_656
C(13) H(59) 3.1925(18) 1_556
C(14) H(31) 3.5720(18) 2_656
C(14) H(39) 2.992(2) 2_555
C(14) H(41) 3.3692(17) 1_556
C(14) H(42) 3.4500(14) 1_455
C(14) H(57) 3.201(2) 2_555
C(15) H(3) 3.592 2_566
C(15) H(42) 3.3090(14) 1_455
C(15) H(45) 3.4297(16) .
C(15) H(61) 3.2973(13) 1_455
C(16) H(42) 3.4326(14) 1_455
C(16) H(43) 3.5458(12) 1_455
C(16) H(61) 3.3877(14) 1_455
C(17) H(45) 2.7582(17) .
C(17) H(46) 3.4970(15) .
C(17) H(47) 2.8621(14) .
C(17) H(49) 2.9657(17) 2_666
C(17) H(56) 3.5621(13) .
C(18) H(45) 2.1768(16) .
C(18) H(46) 2.1555(16) .
C(18) H(47) 2.1778(13) .
C(19) H(45) 1.0416(17) .
C(19) H(46) 1.1126(17) .
C(19) H(47) 1.1624(16) .
C(20) H(45) 2.9065(15) .
C(20) H(46) 2.6108(16) .
C(20) H(47) 3.4936(13) .
C(20) H(48) 2.4981(13) .
C(20) H(49) 3.2965(16) .
C(20) H(50) 2.7526(13) .
C(20) H(62) 3.3887(15) 1_556
C(21) H(4) 3.305 2_666
C(21) H(8) 3.471 1_656
C(21) H(24) 3.404 2_666
C(21) H(30) 3.029(3) 2_667
C(21) H(43) 3.177(2) 2_666
C(21) H(48) 1.062(3) .
C(21) H(48) 3.291(3) 2_667
C(21) H(49) 1.215(3) .
C(21) H(50) 1.177(2) .
C(21) H(56) 3.087(2) 2_666
C(21) H(62) 3.332(2) 2_666
C(22) H(3) 3.587 2_666
C(22) H(4) 3.217 2_666
C(22) H(40) 3.1706(12) 2_655
C(22) H(45) 3.4127(17) .
C(22) H(46) 2.8117(19) .
C(22) H(47) 2.6029(16) .
C(22) H(51) 2.4310(12) .
C(22) H(52) 3.2011(12) .
C(22) H(53) 2.7399(13) .
C(22) H(58) 3.4196(13) 2_655
C(22) H(59) 3.5581(12) 2_655
C(23) H(3) 3.470 2_666
C(23) H(5) 3.562 2_666
C(23) H(14) 3.516 2_656
C(23) H(16) 3.406 2_656
C(23) H(36) 3.1394(19) 1_656
C(23) H(51) 1.023(2) .
C(23) H(52) 1.146(2) .
C(23) H(53) 0.970(2) .
C(23) H(54) 3.3718(18) 1_656
C(24) H(40) 3.0266(10) 2_655
C(24) H(47) 3.1703(12) .
C(24) H(54) 2.6754(11) .
C(24) H(55) 3.5385(14) .
C(24) H(56) 3.0072(15) .
C(24) H(58) 3.2338(12) 2_655
C(25) H(54) 2.0514(12) .
C(25) H(55) 2.2010(13) .
C(25) H(56) 2.2034(13) .
C(26) H(5) 3.257 2_565
C(26) H(8) 3.046 2_565
C(26) H(29) 3.3301(16) 2_666
C(26) H(32) 3.4197(17) 1_454
C(26) H(49) 3.3664(15) 2_666
C(26) H(53) 3.4132(15) 1_454
C(26) H(54) 0.978(2) .
C(26) H(55) 1.1279(19) .
C(26) H(56) 1.0898(15) .
C(27) H(54) 2.7466(13) .
C(27) H(55) 2.6364(15) .
C(27) H(56) 3.4442(14) .
C(27) H(57) 2.4632(13) .
C(27) H(58) 3.2087(14) .
C(27) H(59) 2.6706(13) .
C(28) H(16) 3.165 1_554
C(28) H(18) 3.505 2_555
C(28) H(19) 3.447 2_555
C(28) H(34) 3.414 2_655
C(28) H(35) 3.244 2_655
C(28) H(42) 3.075(2) 2_655
C(28) H(47) 3.441(2) 2_655
C(28) H(51) 3.2960(15) 2_655
C(28) H(57) 0.9693(17) .
C(28) H(58) 1.1165(18) .
C(28) H(59) 1.109(2) .
C(28) H(60) 3.518(2) 2_655
C(29) H(15) 3.524 2_655
C(29) H(40) 3.4610(14) 2_655
C(29) H(46) 3.2203(19) 1_554
C(29) H(54) 3.3057(14) .
C(29) H(55) 2.8231(12) .
C(29) H(56) 2.6079(13) .
C(29) H(58) 3.0360(13) 2_655
C(29) H(60) 2.5107(15) .
C(29) H(61) 3.1272(13) .
C(29) H(62) 2.8293(18) .
C(30) H(20) 3.400 1_655
C(30) H(22) 3.162 1_655
C(30) H(28) 3.009(2) 2_666
C(30) H(39) 3.284(2) 2_655
C(30) H(40) 3.469(3) 2_655
C(30) H(46) 3.599(2) 1_554
C(30) H(48) 3.342(2) 2_666
C(30) H(49) 3.328(2) 2_666
C(30) H(58) 2.728(3) 2_655
C(30) H(60) 1.151(2) .
C(30) H(61) 1.001(2) .
C(30) H(62) 1.071(2) .
H(1) C(6) 3.331 2_566
H(1) C(7) 3.489 2_566
H(1) C(8) 3.374 2_566
H(1) H(1) 2.932 2_566
H(1) H(7) 2.495 2_566
H(1) H(9) 3.316 2_566
H(1) H(11) 2.604 2_566
H(2) H(7) 3.315 2_566
H(2) H(9) 3.288 2_566
H(2) H(11) 3.352 2_566
H(2) H(48) 2.880 .
H(2) H(49) 3.568 .
H(3) O(3) 3.110 2_666
H(3) C(15) 3.592 2_566
H(3) C(22) 3.587 2_666
H(3) C(23) 3.470 2_666
H(3) H(11) 2.851 2_566
H(3) H(21) 3.453 2_566
H(3) H(33) 2.670 2_666
H(3) H(53) 2.721 2_666
H(4) O(2) 2.710 2_666
H(4) O(3) 3.164 2_666
H(4) O(4) 3.477 2_666
H(4) C(21) 3.305 2_666
H(4) C(22) 3.217 2_666
H(4) H(24) 3.536 2_666
H(4) H(29) 2.879 2_666
H(4) H(33) 3.197 2_666
H(4) H(49) 3.006 2_666
H(4) H(50) 3.425 2_666
H(4) H(53) 3.070 2_666
H(5) C(5) 3.281 2_565
H(5) C(6) 3.507 2_565
H(5) C(7) 3.588 2_565
H(5) C(23) 3.562 2_666
H(5) C(26) 3.257 2_565
H(5) H(5) 3.142 2_565
H(5) H(6) 2.789 2_565
H(5) H(8) 3.253 2_565
H(5) H(10) 2.834 2_565
H(5) H(32) 3.200 2_666
H(5) H(33) 3.171 2_666
H(5) H(36) 2.699 2_565
H(5) H(37) 3.232 2_565
H(5) H(38) 3.333 2_565
H(5) H(53) 2.634 2_666
H(5) H(54) 2.855 2_565
H(5) H(55) 2.910 2_565
H(5) H(56) 3.452 2_565
H(6) C(5) 3.325 2_565
H(6) C(6) 3.554 2_565
H(6) H(5) 2.789 2_565
H(6) H(6) 3.240 2_565
H(6) H(8) 3.005 2_565
H(6) H(29) 3.095 2_666
H(6) H(49) 3.423 2_666
H(6) H(54) 2.949 .
H(6) H(56) 2.881 .
H(7) C(3) 3.283 2_566
H(7) H(1) 2.495 2_566
H(7) H(2) 3.315 2_566
H(7) H(11) 2.846 2_566
H(7) H(37) 3.312 2_565
H(7) H(55) 3.110 2_565
H(8) O(1) 3.532 2_566
H(8) C(5) 3.577 2_565
H(8) C(21) 3.471 1_454
H(8) C(26) 3.046 2_565
H(8) H(5) 3.253 2_565
H(8) H(6) 3.005 2_565
H(8) H(29) 2.796 1_454
H(8) H(30) 3.286 1_454
H(8) H(36) 3.101 2_565
H(8) H(37) 2.493 2_565
H(8) H(38) 3.058 2_565
H(8) H(49) 3.562 1_454
H(8) H(50) 2.536 1_454
H(8) H(54) 3.286 2_565
H(8) H(55) 2.554 2_565
H(8) H(56) 2.671 2_565
H(9) H(1) 3.316 2_566
H(9) H(2) 3.288 2_566
H(9) H(28) 3.367 2_566
H(9) H(30) 3.180 1_454
H(9) H(43) 2.896 1_455
H(9) H(48) 3.013 2_566
H(9) H(50) 2.630 1_454
H(9) H(61) 3.287 1_455
H(9) H(62) 3.038 1_455
H(10) H(5) 2.834 2_565
H(10) H(32) 2.861 1_454
H(10) H(50) 3.137 1_454
H(10) H(52) 3.483 1_454
H(10) H(53) 3.242 1_454
H(10) H(54) 2.824 .
H(11) C(3) 3.249 2_566
H(11) C(4) 3.450 2_566
H(11) H(1) 2.604 2_566
H(11) H(2) 3.352 2_566
H(11) H(3) 2.851 2_566
H(11) H(7) 2.846 2_566
H(12) C(12) 3.422 2_555
H(12) H(12) 3.340 2_555
H(12) H(14) 2.578 2_555
H(12) H(18) 3.325 2_555
H(12) H(31) 3.485 1_454
H(12) H(32) 3.140 1_454
H(12) H(52) 2.643 1_454
H(13) H(14) 3.361 2_555
H(13) H(18) 2.830 2_555
H(13) H(31) 3.580 1_454
H(13) H(32) 3.541 1_454
H(13) H(42) 3.365 2_655
H(13) H(52) 3.105 1_454
H(13) H(54) 3.596 .
H(13) H(57) 3.208 .
H(13) H(58) 3.471 .
H(13) H(60) 3.046 2_655
H(14) C(11) 3.341 2_555
H(14) C(23) 3.516 2_656
H(14) H(12) 2.578 2_555
H(14) H(13) 3.361 2_555
H(14) H(14) 3.557 2_555
H(14) H(18) 3.298 2_555
H(14) H(22) 3.549 2_555
H(14) H(31) 2.962 2_656
H(14) H(32) 3.503 2_656
H(14) H(42) 3.270 2_655
H(14) H(44) 3.180 2_655
H(14) H(52) 2.586 2_656
H(14) H(60) 2.582 2_655
H(15) O(7) 2.522 2_655
H(15) C(29) 3.524 2_655
H(15) H(26) 3.144 2_656
H(15) H(42) 3.410 2_655
H(15) H(44) 3.144 2_655
H(15) H(46) 3.207 2_656
H(15) H(60) 2.603 2_655
H(16) O(4) 3.524 2_656
H(16) C(23) 3.406 2_656
H(16) C(28) 3.165 1_556
H(16) H(26) 3.177 2_656
H(16) H(31) 2.597 2_656
H(16) H(40) 3.361 1_556
H(16) H(41) 2.268 1_556
H(16) H(47) 3.443 2_656
H(16) H(51) 2.949 2_656
H(16) H(52) 3.102 2_656
H(16) H(57) 2.970 1_556
H(16) H(59) 2.408 1_556
H(17) H(41) 3.189 1_556
H(17) H(45) 2.641 .
H(17) H(47) 2.902 .
H(17) H(59) 3.220 1_556
H(18) C(11) 3.428 2_555
H(18) C(28) 3.505 2_555
H(18) H(12) 3.325 2_555
H(18) H(13) 2.830 2_555
H(18) H(14) 3.298 2_555
H(18) H(31) 3.491 2_656
H(18) H(39) 2.585 2_555
H(18) H(42) 2.834 1_455
H(18) H(57) 2.937 2_555
H(18) H(58) 3.484 2_555
H(18) H(60) 3.115 1_455
H(18) H(61) 3.492 1_455
H(19) O(5) 2.827 1_556
H(19) C(28) 3.447 2_555
H(19) H(31) 3.583 1_455
H(19) H(31) 3.293 2_656
H(19) H(33) 3.481 1_455
H(19) H(39) 2.627 2_555
H(19) H(41) 2.785 1_556
H(19) H(41) 3.465 2_555
H(19) H(51) 3.128 1_455
H(19) H(51) 3.589 2_656
H(19) H(57) 2.966 1_556
H(19) H(57) 2.623 2_555
H(19) H(59) 3.449 1_556
H(20) O(3) 3.223 1_455
H(20) C(30) 3.400 1_455
H(20) H(33) 2.973 1_455
H(20) H(39) 3.172 2_555
H(20) H(42) 2.816 1_455
H(20) H(43) 3.116 1_455
H(20) H(51) 3.237 1_455
H(20) H(53) 3.580 1_455
H(20) H(60) 3.542 1_455
H(20) H(61) 2.605 1_455
H(21) O(5) 3.069 1_556
H(21) H(3) 3.453 2_566
H(21) H(33) 3.543 1_455
H(21) H(45) 2.660 .
H(21) H(55) 3.410 1_556
H(22) C(30) 3.162 1_455
H(22) H(14) 3.549 2_555
H(22) H(32) 3.116 1_454
H(22) H(42) 2.817 1_455
H(22) H(43) 2.982 1_455
H(22) H(44) 3.170 1_455
H(22) H(52) 3.034 1_454
H(22) H(60) 2.985 1_455
H(22) H(61) 2.915 1_455
H(22) H(62) 3.159 1_455
H(23) H(29) 3.394 2_666
H(23) H(40) 3.327 2_655
H(23) H(45) 3.002 .
H(23) H(47) 2.647 .
H(23) H(49) 2.696 2_666
H(23) H(56) 2.931 .
H(23) H(58) 3.458 2_655
H(24) O(2) 3.248 2_666
H(24) C(21) 3.404 2_666
H(24) H(4) 3.536 2_666
H(24) H(24) 3.492 2_666
H(24) H(28) 3.291 2_666
H(24) H(29) 3.115 2_666
H(24) H(49) 2.459 2_666
H(25) O(7) 2.9969(16) 1_556
H(25) H(37) 3.457 1_556
H(25) H(45) 0.658 .
H(25) H(46) 1.227 .
H(25) H(47) 1.968 .
H(25) H(55) 3.436 1_556
H(26) O(7) 2.8653(19) 1_556
H(26) H(15) 3.144 2_656
H(26) H(16) 3.177 2_656
H(26) H(40) 3.577 2_655
H(26) H(44) 3.231 1_556
H(26) H(45) 1.828 .
H(26) H(46) 0.729 .
H(26) H(47) 1.313 .
H(26) H(59) 3.320 2_655
H(27) H(40) 3.226 2_655
H(27) H(45) 1.183 .
H(27) H(46) 1.933 .
H(27) H(47) 0.694 .
H(27) H(59) 3.268 2_655
H(28) O(1) 3.3997(13) 2_667
H(28) O(8) 3.1064(13) 2_666
H(28) C(30) 3.009(2) 2_666
H(28) H(9) 3.367 2_566
H(28) H(24) 3.291 2_666
H(28) H(30) 3.054 2_667
H(28) H(43) 2.290 2_666
H(28) H(44) 3.390 2_666
H(28) H(48) 0.759 .
H(28) H(49) 1.223 .
H(28) H(50) 2.035 .
H(28) H(50) 3.463 2_667
H(28) H(56) 3.197 2_666
H(28) H(61) 2.782 2_666
H(28) H(62) 2.600 2_666
H(29) O(1) 3.4694(16) 2_667
H(29) O(8) 3.4112(12) 2_666
H(29) C(26) 3.3301(16) 2_666
H(29) H(4) 2.879 2_666
H(29) H(6) 3.095 2_666
H(29) H(8) 2.796 1_656
H(29) H(23) 3.394 2_666
H(29) H(24) 3.115 2_666
H(29) H(37) 2.986 2_666
H(29) H(38) 2.798 2_666
H(29) H(43) 3.441 2_666
H(29) H(48) 1.900 .
H(29) H(49) 0.903 .
H(29) H(50) 1.198 .
H(29) H(56) 2.257 2_666
H(29) H(62) 3.545 2_666
H(30) O(1) 2.8660(13) 2_667
H(30) C(21) 3.029(3) 2_667
H(30) H(8) 3.286 1_656
H(30) H(9) 3.180 1_656
H(30) H(28) 3.054 2_667
H(30) H(30) 2.237 2_667
H(30) H(43) 3.518 2_666
H(30) H(48) 1.153 .
H(30) H(48) 2.359 2_667
H(30) H(49) 2.066 .
H(30) H(50) 0.887 .
H(30) H(50) 2.935 2_667
H(30) H(56) 3.493 2_666
H(30) H(62) 3.429 1_556
H(30) H(62) 3.426 2_666
H(31) O(5) 2.8824(16) 1_656
H(31) C(12) 3.553(2) 2_656
H(31) C(13) 3.259(2) 2_656
H(31) C(14) 3.5720(18) 2_656
H(31) H(12) 3.485 1_656
H(31) H(13) 3.580 1_656
H(31) H(14) 2.962 2_656
H(31) H(16) 2.597 2_656
H(31) H(18) 3.491 2_656
H(31) H(19) 3.583 1_655
H(31) H(19) 3.293 2_656
H(31) H(36) 3.549 1_656
H(31) H(41) 3.202 2_655
H(31) H(51) 0.787 .
H(31) H(52) 1.107 .
H(31) H(53) 1.806 .
H(31) H(57) 3.284 2_655
H(31) H(59) 3.535 2_655
H(32) O(5) 3.0198(15) 1_656
H(32) C(26) 3.4197(17) 1_656
H(32) H(5) 3.200 2_666
H(32) H(10) 2.861 1_656
H(32) H(12) 3.140 1_656
H(32) H(13) 3.541 1_656
H(32) H(14) 3.503 2_656
H(32) H(22) 3.116 1_656
H(32) H(36) 2.498 1_656
H(32) H(51) 1.882 .
H(32) H(52) 0.949 .
H(32) H(53) 1.026 .
H(32) H(54) 2.607 1_656
H(32) H(55) 3.452 1_656
H(33) O(5) 2.8822(13) 1_656
H(33) C(4) 3.2879(16) 2_666
H(33) H(3) 2.670 2_666
H(33) H(4) 3.197 2_666
H(33) H(5) 3.171 2_666
H(33) H(19) 3.481 1_655
H(33) H(20) 2.973 1_655
H(33) H(21) 3.543 1_655
H(33) H(36) 2.989 1_656
H(33) H(51) 1.106 .
H(33) H(52) 2.013 .
H(33) H(53) 0.781 .
H(33) H(54) 3.355 1_656
H(33) H(55) 3.451 1_656
H(34) C(28) 3.414 2_655
H(34) H(40) 2.547 2_655
H(34) H(45) 3.437 .
H(34) H(47) 2.558 .
H(34) H(54) 2.985 .
H(34) H(56) 2.861 .
H(34) H(58) 2.764 2_655
H(34) H(59) 3.251 2_655
H(35) O(6) 2.932 2_655
H(35) O(7) 3.220 2_655
H(35) C(28) 3.244 2_655
H(35) H(40) 2.672 2_655
H(35) H(47) 3.211 .
H(35) H(54) 3.524 .
H(35) H(58) 2.953 2_655
H(35) H(59) 3.059 2_655
H(36) C(5) 3.4953(15) 2_565
H(36) C(23) 3.1394(19) 1_454
H(36) H(5) 2.699 2_565
H(36) H(8) 3.101 2_565
H(36) H(31) 3.549 1_454
H(36) H(32) 2.498 1_454
H(36) H(33) 2.989 1_454
H(36) H(52) 3.176 1_454
H(36) H(53) 2.471 1_454
H(36) H(54) 0.582 .
H(36) H(55) 1.229 .
H(36) H(56) 1.895 .
H(37) O(1) 3.293(2) 1_554
H(37) C(6) 3.2469(16) 2_565
H(37) H(5) 3.232 2_565
H(37) H(7) 3.312 2_565
H(37) H(8) 2.493 2_565
H(37) H(25) 3.457 1_554
H(37) H(29) 2.986 2_666
H(37) H(49) 3.173 2_666
H(37) H(50) 3.500 2_666
H(37) H(54) 1.797 .
H(37) H(55) 0.719 .
H(37) H(56) 1.114 .
H(38) H(5) 3.333 2_565
H(38) H(8) 3.058 2_565
H(38) H(29) 2.798 2_666
H(38) H(49) 2.759 2_666
H(38) H(54) 1.218 .
H(38) H(55) 1.923 .
H(38) H(56) 0.801 .
H(39) O(3) 3.1115(12) 2_655
H(39) O(8) 3.4371(11) 2_655
H(39) C(14) 2.992(2) 2_555
H(39) C(30) 3.284(2) 2_655
H(39) H(18) 2.585 2_555
H(39) H(19) 2.627 2_555
H(39) H(20) 3.172 2_555
H(39) H(42) 2.474 2_655
H(39) H(51) 3.088 2_655
H(39) H(57) 0.848 .
H(39) H(58) 1.198 .
H(39) H(59) 1.988 .
H(39) H(60) 2.986 2_655
H(39) H(61) 3.070 2_655
H(40) O(3) 2.6570(13) 2_655
H(40) O(8) 2.9701(14) 2_655
H(40) C(22) 3.1706(12) 2_655
H(40) C(24) 3.0266(10) 2_655
H(40) C(29) 3.4610(14) 2_655
H(40) C(30) 3.469(3) 2_655
H(40) H(16) 3.361 1_554
H(40) H(23) 3.327 2_655
H(40) H(26) 3.577 2_655
H(40) H(27) 3.226 2_655
H(40) H(34) 2.547 2_655
H(40) H(35) 2.672 2_655
H(40) H(42) 2.998 2_655
H(40) H(47) 2.693 2_655
H(40) H(51) 3.299 2_655
H(40) H(57) 1.795 .
H(40) H(58) 0.813 .
H(40) H(59) 1.152 .
H(40) H(60) 3.513 2_655
H(40) H(61) 3.314 2_655
H(41) O(3) 3.4877(14) 2_655
H(41) C(13) 3.018(2) 1_554
H(41) C(14) 3.3692(17) 1_554
H(41) H(16) 2.268 1_554
H(41) H(17) 3.189 1_554
H(41) H(19) 2.785 1_554
H(41) H(19) 3.465 2_555
H(41) H(31) 3.202 2_655
H(41) H(47) 3.378 2_655
H(41) H(51) 2.965 2_655
H(41) H(57) 0.948 .
H(41) H(58) 1.976 .
H(41) H(59) 0.879 .
H(42) O(6) 3.5230(12) 2_655
H(42) C(14) 3.4500(14) 1_655
H(42) C(15) 3.3090(14) 1_655
H(42) C(16) 3.4326(14) 1_655
H(42) C(28) 3.075(2) 2_655
H(42) H(13) 3.365 2_655
H(42) H(14) 3.270 2_655
H(42) H(15) 3.410 2_655
H(42) H(18) 2.834 1_655
H(42) H(20) 2.816 1_655
H(42) H(22) 2.817 1_655
H(42) H(39) 2.474 2_655
H(42) H(40) 2.998 2_655
H(42) H(57) 3.319 2_655
H(42) H(58) 2.195 2_655
H(42) H(60) 0.901 .
H(42) H(61) 1.133 .
H(42) H(62) 1.891 .
H(43) C(16) 3.5458(12) 1_655
H(43) C(21) 3.177(2) 2_666
H(43) H(9) 2.896 1_655
H(43) H(20) 3.116 1_655
H(43) H(22) 2.982 1_655
H(43) H(28) 2.290 2_666
H(43) H(29) 3.441 2_666
H(43) H(30) 3.518 2_666
H(43) H(48) 2.587 2_666
H(43) H(49) 2.853 2_666
H(43) H(58) 3.240 2_655
H(43) H(60) 1.976 .
H(43) H(61) 0.738 .
H(43) H(62) 1.041 .
H(44) O(1) 3.1076(13) 1_554
H(44) O(4) 3.3749(17) 1_554
H(44) H(14) 3.180 2_655
H(44) H(15) 3.144 2_655
H(44) H(22) 3.170 1_655
H(44) H(26) 3.231 1_554
H(44) H(28) 3.390 2_666
H(44) H(46) 2.739 1_554
H(44) H(48) 3.553 2_666
H(44) H(58) 3.468 2_655
H(44) H(60) 1.105 .
H(44) H(61) 1.861 .
H(44) H(62) 0.863 .
H(45) O(1) 2.9447(12) .
H(45) O(7) 3.4804(16) 1_556
H(45) C(1) 2.7467(12) .
H(45) C(2) 2.7086(14) .
H(45) C(9) 2.9527(11) .
H(45) C(10) 3.5532(11) .
H(45) C(13) 3.5708(17) .
H(45) C(15) 3.4297(16) .
H(45) C(17) 2.7582(17) .
H(45) C(18) 2.1768(16) .
H(45) C(19) 1.0416(17) .
H(45) C(20) 2.9065(15) .
H(45) C(22) 3.4127(17) .
H(45) H(17) 2.641 .
H(45) H(21) 2.660 .
H(45) H(23) 3.002 .
H(45) H(25) 0.658 .
H(45) H(26) 1.828 .
H(45) H(27) 1.183 .
H(45) H(34) 3.437 .
H(45) H(46) 1.731 .
H(45) H(47) 1.768 .
H(46) O(1) 2.5735(13) .
H(46) O(4) 2.7313(16) .
H(46) O(7) 2.3885(19) 1_556
H(46) C(17) 3.4970(15) .
H(46) C(18) 2.1555(16) .
H(46) C(19) 1.1126(17) .
H(46) C(20) 2.6108(16) .
H(46) C(22) 2.8117(19) .
H(46) C(29) 3.2203(19) 1_556
H(46) C(30) 3.599(2) 1_556
H(46) H(15) 3.207 2_656
H(46) H(25) 1.227 .
H(46) H(26) 0.729 .
H(46) H(27) 1.933 .
H(46) H(44) 2.739 1_556
H(46) H(45) 1.731 .
H(46) H(47) 1.912 .
H(46) H(60) 3.378 1_556
H(46) H(62) 3.144 1_556
H(47) O(3) 3.1232(16) .
H(47) O(4) 3.1992(12) .
H(47) C(2) 3.5230(12) .
H(47) C(9) 3.4508(10) .
H(47) C(10) 3.3922(10) .
H(47) C(17) 2.8621(14) .
H(47) C(18) 2.1778(13) .
H(47) C(19) 1.1624(16) .
H(47) C(20) 3.4936(13) .
H(47) C(22) 2.6029(16) .
H(47) C(24) 3.1703(12) .
H(47) C(28) 3.441(2) 2_655
H(47) H(16) 3.443 2_656
H(47) H(17) 2.902 .
H(47) H(23) 2.647 .
H(47) H(25) 1.968 .
H(47) H(26) 1.313 .
H(47) H(27) 0.694 .
H(47) H(34) 2.558 .
H(47) H(35) 3.211 .
H(47) H(40) 2.693 2_655
H(47) H(41) 3.378 2_655
H(47) H(45) 1.768 .
H(47) H(46) 1.912 .
H(47) H(58) 3.376 2_655
H(47) H(59) 2.632 2_655
H(48) O(1) 2.4165(15) .
H(48) O(1) 3.1219(12) 2_667
H(48) O(2) 2.0293(11) .
H(48) C(20) 2.4981(13) .
H(48) C(21) 1.062(3) .
H(48) C(21) 3.291(3) 2_667
H(48) C(30) 3.342(2) 2_666
H(48) H(2) 2.880 .
H(48) H(9) 3.013 2_566
H(48) H(28) 0.759 .
H(48) H(29) 1.900 .
H(48) H(30) 1.153 .
H(48) H(30) 2.359 2_667
H(48) H(43) 2.587 2_666
H(48) H(44) 3.553 2_666
H(48) H(48) 2.964 2_667
H(48) H(49) 1.874 .
H(48) H(50) 1.907 .
H(48) H(50) 2.766 2_667
H(48) H(61) 3.178 2_666
H(48) H(62) 2.710 2_666
H(49) O(2) 2.0865(11) .
H(49) O(8) 2.8602(12) 2_666
H(49) C(17) 2.9657(17) 2_666
H(49) C(20) 3.2965(16) .
H(49) C(21) 1.215(3) .
H(49) C(26) 3.3664(15) 2_666
H(49) C(30) 3.328(2) 2_666
H(49) H(2) 3.568 .
H(49) H(4) 3.006 2_666
H(49) H(6) 3.423 2_666
H(49) H(8) 3.562 1_656
H(49) H(23) 2.696 2_666
H(49) H(24) 2.459 2_666
H(49) H(28) 1.223 .
H(49) H(29) 0.903 .
H(49) H(30) 2.066 .
H(49) H(37) 3.173 2_666
H(49) H(38) 2.759 2_666
H(49) H(43) 2.853 2_666
H(49) H(48) 1.874 .
H(49) H(50) 2.012 .
H(49) H(56) 2.290 2_666
H(49) H(61) 3.186 2_666
H(49) H(62) 3.184 2_666
H(50) O(1) 2.9035(16) .
H(50) O(1) 3.1083(14) 2_667
H(50) O(2) 2.0567(9) .
H(50) C(6) 3.2383(15) 1_656
H(50) C(7) 3.1518(14) 1_656
H(50) C(20) 2.7526(13) .
H(50) C(21) 1.177(2) .
H(50) H(4) 3.425 2_666
H(50) H(8) 2.536 1_656
H(50) H(9) 2.630 1_656
H(50) H(10) 3.137 1_656
H(50) H(28) 2.035 .
H(50) H(28) 3.463 2_667
H(50) H(29) 1.198 .
H(50) H(30) 0.887 .
H(50) H(30) 2.935 2_667
H(50) H(37) 3.500 2_666
H(50) H(48) 1.907 .
H(50) H(48) 2.766 2_667
H(50) H(49) 2.012 .
H(50) H(56) 3.078 2_666
H(50) H(62) 3.520 1_556
H(51) O(3) 2.3622(11) .
H(51) O(4) 1.9679(13) .
H(51) O(5) 2.9171(14) 1_656
H(51) C(22) 2.4310(12) .
H(51) C(23) 1.023(2) .
H(51) C(28) 3.2960(15) 2_655
H(51) H(16) 2.949 2_656
H(51) H(19) 3.128 1_655
H(51) H(19) 3.589 2_656
H(51) H(20) 3.237 1_655
H(51) H(31) 0.787 .
H(51) H(32) 1.882 .
H(51) H(33) 1.106 .
H(51) H(39) 3.088 2_655
H(51) H(40) 3.299 2_655
H(51) H(41) 2.965 2_655
H(51) H(52) 1.774 .
H(51) H(53) 1.675 .
H(51) H(57) 2.901 2_655
H(51) H(58) 3.444 2_655
H(51) H(59) 3.298 2_655
H(52) O(4) 2.0108(11) .
H(52) O(5) 3.1571(17) 1_656
H(52) C(11) 3.2229(13) 1_656
H(52) C(12) 3.389(2) 2_656
H(52) C(13) 3.5688(17) 2_656
H(52) C(22) 3.2011(12) .
H(52) C(23) 1.146(2) .
H(52) H(10) 3.483 1_656
H(52) H(12) 2.643 1_656
H(52) H(13) 3.105 1_656
H(52) H(14) 2.586 2_656
H(52) H(16) 3.102 2_656
H(52) H(22) 3.034 1_656
H(52) H(31) 1.107 .
H(52) H(32) 0.949 .
H(52) H(33) 2.013 .
H(52) H(36) 3.176 1_656
H(52) H(51) 1.774 .
H(52) H(53) 1.798 .
H(52) H(54) 3.249 1_656
H(53) O(3) 2.8776(10) .
H(53) O(4) 1.9905(14) .
H(53) O(5) 2.9542(13) 1_656
H(53) C(4) 3.1780(17) 2_666
H(53) C(5) 3.3173(18) 2_666
H(53) C(22) 2.7399(13) .
H(53) C(23) 0.970(2) .
H(53) C(26) 3.4132(15) 1_656
H(53) H(3) 2.721 2_666
H(53) H(4) 3.070 2_666
H(53) H(5) 2.634 2_666
H(53) H(10) 3.242 1_656
H(53) H(20) 3.580 1_655
H(53) H(31) 1.806 .
H(53) H(32) 1.026 .
H(53) H(33) 0.781 .
H(53) H(36) 2.471 1_656
H(53) H(51) 1.675 .
H(53) H(52) 1.798 .
H(53) H(54) 2.759 1_656
H(53) H(55) 3.121 1_656
H(54) O(5) 2.8238(12) .
H(54) C(1) 3.1660(14) .
H(54) C(9) 2.8014(16) .
H(54) C(10) 2.6268(15) .
H(54) C(11) 3.5872(18) .
H(54) C(23) 3.3718(18) 1_454
H(54) C(24) 2.6754(11) .
H(54) C(25) 2.0514(12) .
H(54) C(26) 0.978(2) .
H(54) C(27) 2.7466(13) .
H(54) C(29) 3.3057(14) .
H(54) H(5) 2.855 2_565
H(54) H(6) 2.949 .
H(54) H(8) 3.286 2_565
H(54) H(10) 2.824 .
H(54) H(13) 3.596 .
H(54) H(32) 2.607 1_454
H(54) H(33) 3.355 1_454
H(54) H(34) 2.985 .
H(54) H(35) 3.524 .
H(54) H(36) 0.582 .
H(54) H(37) 1.797 .
H(54) H(38) 1.218 .
H(54) H(52) 3.249 1_454
H(54) H(53) 2.759 1_454
H(54) H(55) 1.677 .
H(54) H(56) 1.782 .
H(55) O(5) 2.4864(15) .
H(55) O(7) 3.3647(13) .
H(55) O(8) 3.4381(9) .
H(55) C(5) 3.4490(15) 2_565
H(55) C(6) 3.1450(17) 2_565
H(55) C(24) 3.5385(14) .
H(55) C(25) 2.2010(13) .
H(55) C(26) 1.1279(19) .
H(55) C(27) 2.6364(15) .
H(55) C(29) 2.8231(12) .
H(55) H(5) 2.910 2_565
H(55) H(7) 3.110 2_565
H(55) H(8) 2.554 2_565
H(55) H(21) 3.410 1_554
H(55) H(25) 3.436 1_554
H(55) H(32) 3.452 1_454
H(55) H(33) 3.451 1_454
H(55) H(36) 1.229 .
H(55) H(37) 0.719 .
H(55) H(38) 1.923 .
H(55) H(53) 3.121 1_454
H(55) H(54) 1.677 .
H(55) H(56) 1.716 .
H(56) O(7) 3.5765(13) .
H(56) O(8) 2.5177(10) .
H(56) C(6) 3.5632(17) 2_565
H(56) C(17) 3.5621(13) .
H(56) C(21) 3.087(2) 2_666
H(56) C(24) 3.0072(15) .
H(56) C(25) 2.2034(13) .
H(56) C(26) 1.0898(15) .
H(56) C(27) 3.4442(14) .
H(56) C(29) 2.6079(13) .
H(56) H(5) 3.452 2_565
H(56) H(6) 2.881 .
H(56) H(8) 2.671 2_565
H(56) H(23) 2.931 .
H(56) H(28) 3.197 2_666
H(56) H(29) 2.257 2_666
H(56) H(30) 3.493 2_666
H(56) H(34) 2.861 .
H(56) H(36) 1.895 .
H(56) H(37) 1.114 .
H(56) H(38) 0.801 .
H(56) H(49) 2.290 2_666
H(56) H(50) 3.078 2_666
H(56) H(54) 1.782 .
H(56) H(55) 1.716 .
H(57) O(3) 3.4575(13) 2_655
H(57) O(5) 2.3441(14) .
H(57) O(6) 1.9981(8) .
H(57) C(14) 3.201(2) 2_555
H(57) C(27) 2.4632(13) .
H(57) C(28) 0.9693(17) .
H(57) H(13) 3.208 .
H(57) H(16) 2.970 1_554
H(57) H(18) 2.937 2_555
H(57) H(19) 2.966 1_554
H(57) H(19) 2.623 2_555
H(57) H(31) 3.284 2_655
H(57) H(39) 0.848 .
H(57) H(40) 1.795 .
H(57) H(41) 0.948 .
H(57) H(42) 3.319 2_655
H(57) H(51) 2.901 2_655
H(57) H(58) 1.806 .
H(57) H(59) 1.687 .
H(58) O(3) 2.6347(12) 2_655
H(58) O(6) 2.0096(10) .
H(58) O(8) 2.4514(13) 2_655
H(58) C(22) 3.4196(13) 2_655
H(58) C(24) 3.2338(12) 2_655
H(58) C(27) 3.2087(14) .
H(58) C(28) 1.1165(18) .
H(58) C(29) 3.0360(13) 2_655
H(58) C(30) 2.728(3) 2_655
H(58) H(13) 3.471 .
H(58) H(18) 3.484 2_555
H(58) H(23) 3.458 2_655
H(58) H(34) 2.764 2_655
H(58) H(35) 2.953 2_655
H(58) H(39) 1.198 .
H(58) H(40) 0.813 .
H(58) H(41) 1.976 .
H(58) H(42) 2.195 2_655
H(58) H(43) 3.240 2_655
H(58) H(44) 3.468 2_655
H(58) H(47) 3.376 2_655
H(58) H(51) 3.444 2_655
H(58) H(57) 1.806 .
H(58) H(59) 1.858 .
H(58) H(60) 2.719 2_655
H(58) H(61) 2.617 2_655
H(59) O(3) 3.3466(15) 2_655
H(59) O(5) 2.8795(13) .
H(59) O(6) 1.9647(10) .
H(59) O(7) 3.3981(14) .
H(59) C(13) 3.1925(18) 1_554
H(59) C(22) 3.5581(12) 2_655
H(59) C(27) 2.6706(13) .
H(59) C(28) 1.109(2) .
H(59) H(16) 2.408 1_554
H(59) H(17) 3.220 1_554
H(59) H(19) 3.449 1_554
H(59) H(26) 3.320 2_655
H(59) H(27) 3.268 2_655
H(59) H(31) 3.535 2_655
H(59) H(34) 3.251 2_655
H(59) H(35) 3.059 2_655
H(59) H(39) 1.988 .
H(59) H(40) 1.152 .
H(59) H(41) 0.879 .
H(59) H(47) 2.632 2_655
H(59) H(51) 3.298 2_655
H(59) H(57) 1.687 .
H(59) H(58) 1.858 .
H(60) O(7) 2.3432(13) .
H(60) O(8) 2.1206(13) .
H(60) C(11) 3.5238(13) 2_655
H(60) C(12) 2.9599(16) 2_655
H(60) C(28) 3.518(2) 2_655
H(60) C(29) 2.5107(15) .
H(60) C(30) 1.151(2) .
H(60) H(13) 3.046 2_655
H(60) H(14) 2.582 2_655
H(60) H(15) 2.603 2_655
H(60) H(18) 3.115 1_655
H(60) H(20) 3.542 1_655
H(60) H(22) 2.985 1_655
H(60) H(39) 2.986 2_655
H(60) H(40) 3.513 2_655
H(60) H(42) 0.901 .
H(60) H(43) 1.976 .
H(60) H(44) 1.105 .
H(60) H(46) 3.378 1_554
H(60) H(58) 2.719 2_655
H(60) H(61) 1.851 .
H(60) H(62) 1.808 .
H(61) O(3) 2.8110(15) .
H(61) O(7) 3.5858(12) .
H(61) O(8) 1.9503(12) .
H(61) C(15) 3.2973(13) 1_655
H(61) C(16) 3.3877(14) 1_655
H(61) C(29) 3.1272(13) .
H(61) C(30) 1.001(2) .
H(61) H(9) 3.287 1_655
H(61) H(18) 3.492 1_655
H(61) H(20) 2.605 1_655
H(61) H(22) 2.915 1_655
H(61) H(28) 2.782 2_666
H(61) H(39) 3.070 2_655
H(61) H(40) 3.314 2_655
H(61) H(42) 1.133 .
H(61) H(43) 0.738 .
H(61) H(44) 1.861 .
H(61) H(48) 3.178 2_666
H(61) H(49) 3.186 2_666
H(61) H(58) 2.617 2_655
H(61) H(60) 1.851 .
H(61) H(62) 1.646 .
H(62) O(1) 2.7619(13) 1_554
H(62) O(4) 3.5377(16) 1_554
H(62) O(7) 2.9614(15) .
H(62) O(8) 2.0919(17) .
H(62) C(20) 3.3887(15) 1_554
H(62) C(21) 3.332(2) 2_666
H(62) C(29) 2.8293(18) .
H(62) C(30) 1.071(2) .
H(62) H(9) 3.038 1_655
H(62) H(22) 3.159 1_655
H(62) H(28) 2.600 2_666
H(62) H(29) 3.545 2_666
H(62) H(30) 3.429 1_554
H(62) H(30) 3.426 2_666
H(62) H(42) 1.891 .
H(62) H(43) 1.041 .
H(62) H(44) 0.863 .
H(62) H(46) 3.144 1_554
H(62) H(48) 2.710 2_666
H(62) H(49) 3.184 2_666
H(62) H(50) 3.520 1_554
H(62) H(60) 1.808 .
H(62) H(61) 1.646 .

loop_
_geom_torsion_atom_site_label_1
_geom_torsion_atom_site_label_2
_geom_torsion_atom_site_label_3
_geom_torsion_atom_site_label_4
_geom_torsion
C(21) O(2) C(20) O(1) 1.4(2)
C(21) O(2) C(20) C(18) -179.53(12)
C(23) O(4) C(22) O(3) -1.0(2)
C(23) O(4) C(22) C(18) 176.82(14)
C(28) O(6) C(27) O(5) 6.9(2)
C(28) O(6) C(27) C(25) -173.45(16)
C(30) O(8) C(29) O(7) 0.9(2)
C(30) O(8) C(29) C(25) -175.97(15)
C(2) C(1) C(8) C(7) 86.17(18)
C(2) C(1) C(8) C(16) -158.32(16)
C(8) C(1) C(2) C(3) -8.9(2)
C(8) C(1) C(2) C(17) 173.82(15)
C(2) C(1) C(9) C(10) -33.8(3)
C(2) C(1) C(9) C(16) 155.8(2)
C(9) C(1) C(2) C(3) -176.24(19)
C(9) C(1) C(2) C(17) 6.5(3)
C(8) C(1) C(9) C(10) 156.29(18)
C(8) C(1) C(9) C(16) -14.11(11)
C(9) C(1) C(8) C(7) -101.63(13)
C(9) C(1) C(8) C(16) 13.88(11)
C(1) C(2) C(3) C(4) -88.09(19)
C(1) C(2) C(17) C(18) -92.52(17)
C(3) C(2) C(17) C(18) 90.20(16)
C(17) C(2) C(3) C(4) 89.46(15)
C(2) C(3) C(4) C(5) 55.1(2)
C(3) C(4) C(5) C(6) 54.88(18)
C(4) C(5) C(6) C(7) -99.95(17)
C(5) C(6) C(7) C(8) 66.5(2)
C(6) C(7) C(8) C(1) -69.80(19)
C(6) C(7) C(8) C(16) -169.90(16)
C(1) C(8) C(16) C(9) -13.53(10)
C(1) C(8) C(16) C(15) 104.02(12)
C(7) C(8) C(16) C(9) 104.39(14)
C(7) C(8) C(16) C(15) -138.06(14)
C(1) C(9) C(10) C(11) -176.84(15)
C(1) C(9) C(10) C(24) 7.0(2)
C(1) C(9) C(16) C(8) 13.88(10)
C(1) C(9) C(16) C(15) -101.39(12)
C(10) C(9) C(16) C(8) -158.69(14)
C(10) C(9) C(16) C(15) 86.04(17)
C(16) C(9) C(10) C(11) -8.9(2)
C(16) C(9) C(10) C(24) 174.96(13)
C(9) C(10) C(11) C(12) -88.67(16)
C(9) C(10) C(24) C(25) -96.24(15)
C(11) C(10) C(24) C(25) 87.59(14)
C(24) C(10) C(11) C(12) 87.81(17)
C(10) C(11) C(12) C(13) 57.2(2)
C(11) C(12) C(13) C(14) 52.4(2)
C(12) C(13) C(14) C(15) -100.04(18)
C(13) C(14) C(15) C(16) 68.47(17)
C(14) C(15) C(16) C(8) -170.87(12)
C(14) C(15) C(16) C(9) -71.27(16)
C(2) C(17) C(18) C(19) 57.04(14)
C(2) C(17) C(18) C(20) -66.12(16)
C(2) C(17) C(18) C(22) 175.88(10)
C(17) C(18) C(20) O(1) 115.42(16)
C(17) C(18) C(20) O(2) -63.67(15)
C(17) C(18) C(22) O(3) -13.94(19)
C(17) C(18) C(22) O(4) 168.24(11)
C(19) C(18) C(20) O(1) -8.56(17)
C(19) C(18) C(20) O(2) 172.34(10)
C(19) C(18) C(22) O(3) 107.31(18)
C(19) C(18) C(22) O(4) -70.52(14)
C(20) C(18) C(22) O(3) -133.34(16)
C(20) C(18) C(22) O(4) 48.84(17)
C(22) C(18) C(20) O(1) -126.37(15)
C(22) C(18) C(20) O(2) 54.53(14)
C(10) C(24) C(25) C(26) 54.81(15)
C(10) C(24) C(25) C(27) -68.35(13)
C(10) C(24) C(25) C(29) 174.27(10)
C(24) C(25) C(27) O(5) 127.38(19)
C(24) C(25) C(27) O(6) -52.27(18)
C(24) C(25) C(29) O(7) 127.63(16)
C(24) C(25) C(29) O(8) -55.58(15)
C(26) C(25) C(27) O(5) 2.9(2)
C(26) C(25) C(27) O(6) -176.75(16)
C(26) C(25) C(29) O(7) -110.32(17)
C(26) C(25) C(29) O(8) 66.47(16)
C(27) C(25) C(29) O(7) 6.8(2)
C(27) C(25) C(29) O(8) -176.45(12)
C(29) C(25) C(27) O(5) -112.9(2)
C(29) C(25) C(27) O(6) 67.49(18)
